data_7153998
loop_
_publ_author_name
'Liu, Xiaozu'
'Hu, Qinghong'
'Yuan, Zeli'
'Liu, Peijun'

_publ_section_title
;
 AcOH-mediated dichloroimination of indoles using chloramine-B: a facile
 access to 2,3-functionalized indolines.
;
_journal_issue 38
_journal_name_full 'Organic &amp; biomolecular chemistry'
_journal_page_first 7494
_journal_page_last 7497
_journal_paper_doi 10.1039/c4ob01179a
_journal_volume 12
_journal_year 2014
_chemical_formula_sum 'C17 H13 Br Cl2 N2 O2 S'
_chemical_formula_weight 460.16
_chemical_name_systematic
; 
 ? 
;
_space_group_IT_number 2
_symmetry_space_group_name_Hall '-P 1'
_symmetry_space_group_name_H-M 'P -1'
_atom_sites_solution_hydrogens geom
_atom_sites_solution_primary direct
_atom_sites_solution_secondary difmap
_audit_creation_method SHELXL-97
_cell_angle_alpha 106.670(3)
_cell_angle_beta 101.817(4)
_cell_angle_gamma 93.100(4)
_cell_formula_units_Z 2
_cell_length_a 8.9358(18)
_cell_length_b 9.326(2)
_cell_length_c 12.002(3)
_cell_measurement_temperature 296(2)
_cell_measurement_theta_max 25.00
_cell_measurement_theta_min 1.82
_cell_volume 931.0(4)
_computing_structure_refinement 'SHELXL-97 (Sheldrick, 1997)'
_computing_structure_solution 'SHELXS-97 (Sheldrick, 1990)'
_diffrn_ambient_temperature 296(2)
_diffrn_measured_fraction_theta_full 0.992
_diffrn_measured_fraction_theta_max 0.992
_diffrn_radiation_monochromator graphite
_diffrn_radiation_source 'fine-focus sealed tube'
_diffrn_radiation_type MoK\a
_diffrn_radiation_wavelength 0.71073
_diffrn_reflns_av_R_equivalents 0.0125
_diffrn_reflns_av_sigmaI/netI 0.0278
_diffrn_reflns_limit_h_max 10
_diffrn_reflns_limit_h_min -7
_diffrn_reflns_limit_k_max 10
_diffrn_reflns_limit_k_min -11
_diffrn_reflns_limit_l_max 11
_diffrn_reflns_limit_l_min -14
_diffrn_reflns_number 4776
_diffrn_reflns_theta_full 25.00
_diffrn_reflns_theta_max 25.00
_diffrn_reflns_theta_min 1.82
_exptl_absorpt_coefficient_mu 2.620
_exptl_absorpt_correction_T_max 0.7439
_exptl_absorpt_correction_T_min 0.6499
_exptl_absorpt_correction_type multi-scan
_exptl_absorpt_process_details SADABS
_exptl_crystal_density_diffrn 1.641
_exptl_crystal_density_meas ?
_exptl_crystal_density_method 'not measured'
_exptl_crystal_description block
_exptl_crystal_F_000 460
_exptl_crystal_size_max 0.18
_exptl_crystal_size_mid 0.16
_exptl_crystal_size_min 0.12
_refine_diff_density_max 1.620
_refine_diff_density_min -2.251
_refine_diff_density_rms 0.113
_refine_ls_extinction_method none
_refine_ls_goodness_of_fit_ref 1.045
_refine_ls_hydrogen_treatment mixed
_refine_ls_matrix_type full
_refine_ls_number_parameters 226
_refine_ls_number_reflns 3254
_refine_ls_number_restraints 97
_refine_ls_restrained_S_all 1.087
_refine_ls_R_factor_all 0.0941
_refine_ls_R_factor_gt 0.0770
_refine_ls_shift/su_max 0.025
_refine_ls_shift/su_mean 0.001
_refine_ls_structure_factor_coef Fsqd
_refine_ls_weighting_details 'calc w=1/[\s^2^(Fo^2^)+(0.1414P)^2^+2.4968P] where P=(Fo^2^+2Fc^2^)/3'
_refine_ls_weighting_scheme calc
_refine_ls_wR_factor_gt 0.2260
_refine_ls_wR_factor_ref 0.2417
_reflns_number_gt 2472
_reflns_number_total 3254
_reflns_threshold_expression >2sigma(I)
_cod_data_source_file c4ob01179a2.cif
_cod_data_source_block dj816_0m
_cod_depositor_comments
;Adding full bibliography for 7153998.cif.

The following automatic conversions were performed:

'_exptl_crystal_density_meas' value 'none' was changed to '?' - the
value is perceived as not measured.

Automatic conversion script
Id: cif_fix_values 3008 2015-01-20 13:52:24Z robertas 
;
_cod_original_sg_symbol_H-M P-1
_cod_database_code 7153998

loop_
_symmetry_equiv_pos_as_xyz
'x, y, z'
'-x, -y, -z'

loop_
_atom_site_label
_atom_site_type_symbol
_atom_site_fract_x
_atom_site_fract_y
_atom_site_fract_z
_atom_site_U_iso_or_equiv
_atom_site_adp_type
_atom_site_occupancy
_atom_site_symmetry_multiplicity
_atom_site_calc_flag
_atom_site_refinement_flags
Br1 Br -0.49015(11) -0.29166(11) 0.94239(10) 0.0845(4) Uani 1 1 d .
C1 C -0.3267(8) -0.0867(8) 0.8623(7) 0.0542(17) Uani 1 1 d .
H1 H -0.4159 -0.0397 0.8578 0.065 Uiso 1 1 calc R
C2 C -0.3195(9) -0.2138(8) 0.8966(7) 0.0551(17) Uani 1 1 d .
C3 C -0.1899(10) -0.2908(9) 0.9002(7) 0.0609(19) Uani 1 1 d .
H3 H -0.1898 -0.3794 0.9212 0.073 Uiso 1 1 calc R
C4 C -0.0606(9) -0.2329(8) 0.8719(7) 0.0552(17) Uani 1 1 d .
H4 H 0.0276 -0.2816 0.8738 0.066 Uiso 1 1 calc R
C5 C -0.0669(8) -0.1026(8) 0.8413(6) 0.0530(8) Uani 1 1 d U
C6 C -0.1985(8) -0.0297(8) 0.8345(6) 0.0522(8) Uani 1 1 d U
C7 C -0.1709(8) 0.1022(8) 0.7936(6) 0.0522(8) Uani 1 1 d U
C8 C 0.0026(8) 0.1075(8) 0.7916(6) 0.0531(8) Uani 1 1 d U
C9 C 0.1976(9) 0.3563(8) 0.6539(7) 0.0543(17) Uani 1 1 d .
C10 C 0.3528(11) 0.3481(11) 0.6888(9) 0.076(2) Uani 1 1 d .
H10 H 0.3960 0.3452 0.7654 0.091 Uiso 1 1 calc R
C11 C 0.1362(11) 0.3626(11) 0.5412(8) 0.075(2) Uani 1 1 d .
H11 H 0.0311 0.3667 0.5172 0.089 Uiso 1 1 calc R
C12 C 0.2300(14) 0.3629(12) 0.4636(9) 0.089(3) Uani 1 1 d .
H12 H 0.1894 0.3724 0.3886 0.107 Uiso 1 1 calc R
C13 C 0.3806(15) 0.3494(11) 0.4964(11) 0.092(3) Uani 1 1 d .
H13 H 0.4423 0.3436 0.4419 0.111 Uiso 1 1 calc R
C14 C 0.4432(12) 0.3442(13) 0.6071(12) 0.093(3) Uani 1 1 d .
H14 H 0.5481 0.3379 0.6289 0.111 Uiso 1 1 calc R
C15 C 0.2171(9) -0.1320(9) 0.6958(7) 0.0674(10) Uani 1 1 d DU
H15 H 0.1642 -0.0812 0.6467 0.081 Uiso 1 1 calc R
C16 C 0.2783(10) -0.2491(9) 0.6237(8) 0.0787(13) Uani 1 1 d DU
H16A H 0.3356 -0.3128 0.6575 0.094 Uiso 1 1 calc R
H16B H 0.2618 -0.2633 0.5420 0.094 Uiso 1 1 calc R
C17 C 0.2040(9) -0.0612(9) 0.8120(7) 0.0606(8) Uani 1 1 d U
H17A H 0.2781 0.0286 0.8470 0.073 Uiso 1 1 calc R
H17B H 0.2273 -0.1285 0.8600 0.073 Uiso 1 1 calc R
Cl1 Cl -0.2123(2) 0.2711(2) 0.88689(19) 0.0625(6) Uani 1 1 d .
Cl2 Cl -0.2792(3) 0.0643(3) 0.64213(19) 0.0725(6) Uani 1 1 d .
N1 N 0.0496(7) -0.0200(7) 0.8134(5) 0.0550(8) Uani 1 1 d U
N2 N 0.0990(7) 0.1999(7) 0.7747(6) 0.0570(15) Uani 1 1 d .
O1 O 0.1485(8) 0.4756(6) 0.8633(6) 0.0769(17) Uani 1 1 d .
O2 O -0.0748(7) 0.3767(7) 0.6965(6) 0.0765(16) Uani 1 1 d .
S1 S 0.0775(2) 0.3639(2) 0.75443(19) 0.0586(5) Uani 1 1 d .

loop_
_atom_site_aniso_label
_atom_site_aniso_U_11
_atom_site_aniso_U_22
_atom_site_aniso_U_33
_atom_site_aniso_U_23
_atom_site_aniso_U_13
_atom_site_aniso_U_12
Br1 0.0703(6) 0.0845(7) 0.1165(9) 0.0558(6) 0.0273(5) 0.0002(5)
C1 0.052(4) 0.049(4) 0.066(4) 0.020(3) 0.016(3) 0.012(3)
C2 0.059(4) 0.050(4) 0.061(4) 0.022(3) 0.016(3) 0.004(3)
C3 0.073(5) 0.056(4) 0.061(4) 0.028(4) 0.015(4) 0.014(4)
C4 0.067(4) 0.041(4) 0.062(4) 0.019(3) 0.016(3) 0.023(3)
C5 0.0535(10) 0.0529(10) 0.0535(10) 0.0168(7) 0.0129(7) 0.0077(7)
C6 0.0527(10) 0.0520(10) 0.0527(10) 0.0166(7) 0.0124(7) 0.0077(7)
C7 0.0528(10) 0.0520(10) 0.0527(10) 0.0168(7) 0.0123(7) 0.0078(7)
C8 0.0536(10) 0.0528(10) 0.0536(10) 0.0169(7) 0.0127(7) 0.0079(7)
C9 0.062(4) 0.039(4) 0.068(5) 0.021(3) 0.023(4) 0.005(3)
C10 0.075(6) 0.081(6) 0.092(6) 0.047(5) 0.028(5) 0.023(5)
C11 0.077(6) 0.076(6) 0.070(5) 0.024(4) 0.013(4) 0.001(4)
C12 0.114(9) 0.090(7) 0.063(5) 0.019(5) 0.030(6) 0.005(6)
C13 0.121(9) 0.069(6) 0.111(8) 0.033(6) 0.071(8) 0.013(6)
C14 0.068(6) 0.104(8) 0.140(10) 0.068(7) 0.048(6) 0.033(5)
C15 0.0655(11) 0.0670(11) 0.0674(11) 0.0176(8) 0.0142(8) 0.0092(8)
C16 0.0771(15) 0.0786(15) 0.0781(15) 0.0214(10) 0.0167(10) 0.0093(10)
C17 0.0600(10) 0.0604(10) 0.0612(10) 0.0178(7) 0.0139(7) 0.0090(7)
Cl1 0.0718(12) 0.0482(10) 0.0830(13) 0.0265(9) 0.0373(10) 0.0282(8)
Cl2 0.0822(14) 0.0711(13) 0.0664(12) 0.0341(10) 0.0026(10) 0.0119(10)
N1 0.0553(9) 0.0548(9) 0.0557(9) 0.0173(6) 0.0134(6) 0.0082(6)
N2 0.059(4) 0.045(3) 0.080(4) 0.030(3) 0.028(3) 0.018(3)
O1 0.110(5) 0.049(3) 0.077(4) 0.015(3) 0.036(3) 0.022(3)
O2 0.068(4) 0.073(4) 0.112(5) 0.049(3) 0.036(3) 0.032(3)
S1 0.0698(12) 0.0444(10) 0.0735(12) 0.0255(9) 0.0295(10) 0.0182(8)

loop_
_atom_type_symbol
_atom_type_description
_atom_type_scat_dispersion_real
_atom_type_scat_dispersion_imag
_atom_type_scat_source
C C 0.0033 0.0016 'International Tables Vol C Tables 4.2.6.8 and 6.1.1.4'
Br Br -0.2901 2.4595 'International Tables Vol C Tables 4.2.6.8 and 6.1.1.4'
Cl Cl 0.1484 0.1585 'International Tables Vol C Tables 4.2.6.8 and 6.1.1.4'
H H 0.0000 0.0000 'International Tables Vol C Tables 4.2.6.8 and 6.1.1.4'
N N 0.0061 0.0033 'International Tables Vol C Tables 4.2.6.8 and 6.1.1.4'
O O 0.0106 0.0060 'International Tables Vol C Tables 4.2.6.8 and 6.1.1.4'
S S 0.1246 0.1234 'International Tables Vol C Tables 4.2.6.8 and 6.1.1.4'

loop_
_geom_angle_atom_site_label_1
_geom_angle_atom_site_label_2
_geom_angle_atom_site_label_3
_geom_angle
C2 C1 C6 118.3(7)
C2 C1 H1 120.8
C6 C1 H1 120.8
C1 C2 C3 122.5(7)
C1 C2 Br1 119.8(6)
C3 C2 Br1 117.6(6)
C4 C3 C2 118.9(7)
C4 C3 H3 120.5
C2 C3 H3 120.5
C5 C4 C3 118.2(7)
C5 C4 H4 120.9
C3 C4 H4 120.9
C4 C5 C6 122.2(7)
C4 C5 N1 128.7(7)
C6 C5 N1 109.1(6)
C1 C6 C5 119.7(7)
C1 C6 C7 131.3(7)
C5 C6 C7 108.9(6)
C6 C7 C8 103.2(6)
C6 C7 Cl1 113.4(5)
C8 C7 Cl1 111.8(5)
C6 C7 Cl2 109.2(5)
C8 C7 Cl2 107.6(5)
Cl1 C7 Cl2 111.1(4)
N2 C8 N1 119.2(7)
N2 C8 C7 134.5(7)
N1 C8 C7 106.3(6)
C11 C9 C10 120.0(8)
C11 C9 S1 119.4(7)
C10 C9 S1 120.5(6)
C9 C10 C14 118.5(9)
C9 C10 H10 120.8
C14 C10 H10 120.8
C9 C11 C12 119.9(9)
C9 C11 H11 120.0
C12 C11 H11 120.0
C13 C12 C11 119.9(10)
C13 C12 H12 120.0
C11 C12 H12 120.0
C12 C13 C14 120.8(9)
C12 C13 H13 119.6
C14 C13 H13 119.6
C13 C14 C10 120.7(10)
C13 C14 H14 119.6
C10 C14 H14 119.6
C17 C15 C16 144.8(9)
C17 C15 H15 107.6
C16 C15 H15 107.6
C15 C16 H16A 120.0
C15 C16 H16B 120.0
H16A C16 H16B 120.0
C15 C17 N1 111.1(7)
C15 C17 H17A 109.4
N1 C17 H17A 109.4
C15 C17 H17B 109.4
N1 C17 H17B 109.4
H17A C17 H17B 108.0
C8 N1 C5 111.9(6)
C8 N1 C17 123.1(6)
C5 N1 C17 124.9(6)
C8 N2 S1 129.6(5)
O1 S1 O2 118.3(4)
O1 S1 N2 107.5(4)
O2 S1 N2 114.1(4)
O1 S1 C9 108.0(4)
O2 S1 C9 108.6(4)
N2 S1 C9 98.4(3)

loop_
_geom_bond_atom_site_label_1
_geom_bond_atom_site_label_2
_geom_bond_distance
Br1 C2 1.899(7)
C1 C2 1.362(10)
C1 C6 1.378(10)
C1 H1 0.9300
C2 C3 1.395(11)
C3 C4 1.393(12)
C3 H3 0.9300
C4 C5 1.367(10)
C4 H4 0.9300
C5 C6 1.390(10)
C5 N1 1.412(10)
C6 C7 1.476(10)
C7 C8 1.554(10)
C7 Cl1 1.759(7)
C7 Cl2 1.800(7)
C8 N2 1.272(9)
C8 N1 1.359(10)
C9 C11 1.371(12)
C9 C10 1.377(12)
C9 S1 1.761(7)
C10 C14 1.386(14)
C10 H10 0.9300
C11 C12 1.375(14)
C11 H11 0.9300
C12 C13 1.346(16)
C12 H12 0.9300
C13 C14 1.348(16)
C13 H13 0.9300
C14 H14 0.9300
C15 C17 1.394(11)
C15 C16 1.3986(11)
C15 H15 0.9300
C16 H16A 0.9300
C16 H16B 0.9300
C17 N1 1.454(10)
C17 H17A 0.9700
C17 H17B 0.9700
N2 S1 1.631(6)
O1 S1 1.416(6)
O2 S1 1.423(6)

loop_
_geom_torsion_atom_site_label_1
_geom_torsion_atom_site_label_2
_geom_torsion_atom_site_label_3
_geom_torsion_atom_site_label_4
_geom_torsion
C6 C1 C2 C3 -2.5(12)
C6 C1 C2 Br1 177.3(5)
C1 C2 C3 C4 2.4(12)
Br1 C2 C3 C4 -177.4(6)
C2 C3 C4 C5 -0.2(11)
C3 C4 C5 C6 -1.8(11)
C3 C4 C5 N1 177.5(7)
C2 C1 C6 C5 0.4(11)
C2 C1 C6 C7 179.0(7)
C4 C5 C6 C1 1.8(11)
N1 C5 C6 C1 -177.7(6)
C4 C5 C6 C7 -177.2(7)
N1 C5 C6 C7 3.4(8)
C1 C6 C7 C8 174.8(8)
C5 C6 C7 C8 -6.5(8)
C1 C6 C7 Cl1 53.6(10)
C5 C6 C7 Cl1 -127.6(6)
C1 C6 C7 Cl2 -70.9(9)
C5 C6 C7 Cl2 107.8(6)
C6 C7 C8 N2 -172.8(8)
Cl1 C7 C8 N2 -50.5(11)
Cl2 C7 C8 N2 71.8(10)
C6 C7 C8 N1 7.3(7)
Cl1 C7 C8 N1 129.6(5)
Cl2 C7 C8 N1 -108.1(6)
C11 C9 C10 C14 -0.9(13)
S1 C9 C10 C14 -179.2(8)
C10 C9 C11 C12 -1.0(13)
S1 C9 C11 C12 177.4(7)
C9 C11 C12 C13 3.3(15)
C11 C12 C13 C14 -3.8(16)
C12 C13 C14 C10 1.9(17)
C9 C10 C14 C13 0.5(16)
C16 C15 C17 N1 -139.4(13)
N2 C8 N1 C5 174.4(7)
C7 C8 N1 C5 -5.8(8)
N2 C8 N1 C17 -3.6(11)
C7 C8 N1 C17 176.3(6)
C4 C5 N1 C8 -177.7(8)
C6 C5 N1 C8 1.7(8)
C4 C5 N1 C17 0.2(12)
C6 C5 N1 C17 179.6(6)
C15 C17 N1 C8 -82.5(9)
C15 C17 N1 C5 99.9(9)
N1 C8 N2 S1 -176.2(6)
C7 C8 N2 S1 4.0(14)
C8 N2 S1 O1 102.7(8)
C8 N2 S1 O2 -30.6(9)
C8 N2 S1 C9 -145.4(7)
C11 C9 S1 O1 -129.7(7)
C10 C9 S1 O1 48.7(7)
C11 C9 S1 O2 -0.2(8)
C10 C9 S1 O2 178.1(7)
C11 C9 S1 N2 118.7(7)
C10 C9 S1 N2 -62.9(7)
